data_4502815
loop_
_publ_author_name
'Bhattacharya, Suman'
'Saha, Binoy K.'

_publ_section_title
;
 Isostructurality in the Guest Free Forms and in the Clathrates of
 1,3,5-Triethyl-2,4,6-tris(4-halophenoxy)methylbenzenes
;
_journal_issue 1
_journal_name_full 'Crystal Growth &amp; Design'
_journal_page_first 169
_journal_paper_doi 10.1021/cg2009144
_journal_volume 12
_journal_year 2012
_chemical_formula_moiety 'C33 H33 Cl3 O3, C7 H7'
_chemical_formula_sum 'C40 H40 Cl3 O3'
_chemical_formula_weight 675.08
_chemical_name_common '1Cl, toluene'
_chemical_name_systematic
;
1,3,5-triethyl-2,4,6-tris(4-chlorophenoxy)methylbenzene, tolene
;
_space_group_crystal_system triclinic
_space_group_IT_number 2
_space_group_name_Hall '-P 1'
_space_group_name_H-M_alt 'P -1'
_symmetry_space_group_name_Hall '-P 1'
_symmetry_space_group_name_H-M 'P -1'
_atom_sites_solution_hydrogens geom
_atom_sites_solution_primary direct
_atom_sites_solution_secondary difmap
_audit_creation_date 2011-09-21
_audit_creation_method
;
  Olex2 1.1
  (compiled 2011.08.18 svn.r1932, GUI svn.r3819)
;
_cell_angle_alpha 106.41(3)
_cell_angle_beta 108.55(4)
_cell_angle_gamma 99.14(4)
_cell_formula_units_Z 2
_cell_length_a 10.472(6)
_cell_length_b 14.437(5)
_cell_length_c 15.721(6)
_cell_measurement_reflns_used 1590
_cell_measurement_temperature 298(2)
_cell_measurement_theta_max 29.7729
_cell_measurement_theta_min 2.8741
_cell_volume 2079.1(18)
_computing_cell_refinement
;
CrysAlisPro, Oxford Diffraction Ltd.,
Version 1.171.34.44 (release 25-10-2010 CrysAlis171 .NET)
(compiled Oct 25 2010,18:11:34)
;
_computing_data_collection
;
CrysAlisPro, Oxford Diffraction Ltd.,
Version 1.171.34.44 (release 25-10-2010 CrysAlis171 .NET)
(compiled Oct 25 2010,18:11:34)
;
_computing_data_reduction
;
CrysAlisPro, Oxford Diffraction Ltd.,
Version 1.171.34.44 (release 25-10-2010 CrysAlis171 .NET)
(compiled Oct 25 2010,18:11:34)
;
_computing_molecular_graphics
;
O. V. Dolomanov, L. J. Bourhis, R. J. Gildea, J. A. K. Howard and H. Puschmann,
OLEX2: a complete structure solution, refinement and analysis program.
J. Appl. Cryst. (2009). 42, 339-341.
;
_computing_publication_material
;
O. V. Dolomanov, L. J. Bourhis, R. J. Gildea, J. A. K. Howard and H. Puschmann,
OLEX2: a complete structure solution, refinement and analysis program.
J. Appl. Cryst. (2009). 42, 339-341.
;
_computing_structure_refinement
;
XL, G.M. Sheldrick, Acta Cryst.
(2008). A64, 112-122
;
_computing_structure_solution 'SHELXS-97 (Sheldrick, 1990)'
_diffrn_ambient_temperature 298(2)
_diffrn_measured_fraction_theta_full 0.988
_diffrn_measured_fraction_theta_max 0.988
_diffrn_measurement_device_type 'Xcalibur, Eos'
_diffrn_measurement_method '\w scans'
_diffrn_radiation_monochromator graphite
_diffrn_radiation_type MoK\a
_diffrn_radiation_wavelength 0.71073
_diffrn_reflns_av_R_equivalents 0.0541
_diffrn_reflns_av_unetI/netI 0.0930
_diffrn_reflns_limit_h_max 12
_diffrn_reflns_limit_h_min -12
_diffrn_reflns_limit_k_max 16
_diffrn_reflns_limit_k_min -17
_diffrn_reflns_limit_l_max 17
_diffrn_reflns_limit_l_min -18
_diffrn_reflns_number 13580
_diffrn_reflns_theta_full 25.00
_diffrn_reflns_theta_max 25.00
_diffrn_reflns_theta_min 2.88
_diffrn_source 'fine-focus sealed tube'
_exptl_absorpt_coefficient_mu 0.260
_exptl_absorpt_correction_T_max 0.918
_exptl_absorpt_correction_T_min 0.895
_exptl_absorpt_correction_type multi-scan
_exptl_absorpt_process_details
;
CrysAlisPro, Oxford Diffraction Ltd.,
Version 1.171.34.44 (release 25-10-2010 CrysAlis171 .NET)
(compiled Oct 25 2010,18:11:34)
Empirical absorption correction using spherical harmonics,
 implemented in SCALE3 ABSPACK scaling algorithm.
;
_exptl_crystal_colour colorless
_exptl_crystal_density_diffrn 1.078
_exptl_crystal_density_method 'not measured'
_exptl_crystal_description block
_exptl_crystal_F_000 710
_exptl_crystal_size_max 0.44
_exptl_crystal_size_mid 0.42
_exptl_crystal_size_min 0.34
_refine_diff_density_max 0.703
_refine_diff_density_min -0.540
_refine_diff_density_rms 0.081
_refine_ls_extinction_coef 0.009(4)
_refine_ls_extinction_expression Fc^*^=kFc[1+0.001xFc^2^\l^3^/sin(2\q)]^-1/4^
_refine_ls_extinction_method SHELXL
_refine_ls_goodness_of_fit_ref 1.028
_refine_ls_hydrogen_treatment constr
_refine_ls_matrix_type full
_refine_ls_number_parameters 390
_refine_ls_number_reflns 7328
_refine_ls_number_restraints 1
_refine_ls_restrained_S_all 1.033
_refine_ls_R_factor_all 0.1552
_refine_ls_R_factor_gt 0.1037
_refine_ls_shift/su_max 0.000
_refine_ls_shift/su_mean 0.000
_refine_ls_structure_factor_coef Fsqd
_refine_ls_weighting_details 'calc w=1/[\s^2^(Fo^2^)+(0.2000P)^2^+0.0000P] where P=(Fo^2^+2Fc^2^)/3'
_refine_ls_weighting_scheme calc
_refine_ls_wR_factor_gt 0.2934
_refine_ls_wR_factor_ref 0.3471
_reflns_number_gt 3706
_reflns_number_total 7328
_reflns_threshold_expression >2sigma(I)
_cod_data_source_file cg2009144_si_001.cif
_cod_data_source_block 1Cl.toluene-sqz
_cod_original_cell_volume 2079.0(17)
_cod_database_code 4502815

loop_
_space_group_symop_id
_space_group_symop_operation_xyz
1 'x, y, z'
2 '-x, -y, -z'

loop_
_atom_site_label
_atom_site_type_symbol
_atom_site_fract_x
_atom_site_fract_y
_atom_site_fract_z
_atom_site_U_iso_or_equiv
_atom_site_adp_type
_atom_site_occupancy
_atom_site_symmetry_multiplicity
_atom_site_calc_flag
_atom_site_refinement_flags
Cl1 Cl 0.17928(15) 0.21786(16) 0.08661(11) 0.1193(9) Uani 1 1 d .
Cl3 Cl 1.5462(2) 0.28930(13) 0.97709(13) 0.1086(7) Uani 1 1 d .
Cl2 Cl 1.53368(19) 1.17004(12) 0.64178(16) 0.1119(7) Uani 1 1 d .
C3 C 1.0233(4) 0.7014(3) 0.6506(3) 0.0402(9) Uani 1 1 d .
O3 O 1.2170(3) 0.4967(2) 0.7657(2) 0.0571(8) Uani 1 1 d .
C4 C 1.0856(4) 0.6679(3) 0.7236(3) 0.0416(10) Uani 1 1 d .
O1 O 0.6417(3) 0.4622(2) 0.4460(2) 0.0591(9) Uani 1 1 d .
C5 C 1.0384(4) 0.5668(3) 0.7112(3) 0.0420(10) Uani 1 1 d .
O2 O 1.1881(3) 0.8063(2) 0.6262(2) 0.0584(9) Uani 1 1 d .
C6 C 0.9368(4) 0.4998(3) 0.6239(3) 0.0424(10) Uani 1 1 d .
C1 C 0.8786(4) 0.5348(3) 0.5515(3) 0.0424(10) Uani 1 1 d .
C2 C 0.9212(4) 0.6355(3) 0.5636(3) 0.0431(10) Uani 1 1 d .
C8 C 1.0798(4) 0.8078(3) 0.6618(3) 0.0513(11) Uani 1 1 d .
H8A H 1.0074 0.8316 0.6251 0.062 Uiso 1 1 calc R
H8B H 1.1164 0.8511 0.7287 0.062 Uiso 1 1 calc R
C16 C 0.5378(4) 0.4024(3) 0.3603(3) 0.0489(11) Uani 1 1 d .
C7 C 0.7782(4) 0.4625(3) 0.4559(3) 0.0524(11) Uani 1 1 d .
H7A H 0.7979 0.4810 0.4057 0.063 Uiso 1 1 calc R
H7B H 0.7894 0.3956 0.4490 0.063 Uiso 1 1 calc R
C9 C 1.1089(5) 0.5305(3) 0.7877(3) 0.0506(11) Uani 1 1 d .
H9A H 1.1467 0.5843 0.8498 0.061 Uiso 1 1 calc R
H9B H 1.0433 0.4762 0.7895 0.061 Uiso 1 1 calc R
C17 C 0.5585(5) 0.3425(4) 0.2856(3) 0.0669(15) Uani 1 1 d .
H17 H 0.6486 0.3393 0.2909 0.080 Uiso 1 1 calc R
C18 C 0.4466(5) 0.2866(4) 0.2018(3) 0.0677(15) Uani 1 1 d .
H18 H 0.4614 0.2467 0.1499 0.081 Uiso 1 1 calc R
C22 C 1.2640(4) 0.8950(3) 0.6323(3) 0.0504(11) Uani 1 1 d .
C12 C 1.2008(4) 0.7381(3) 0.8157(3) 0.0505(11) Uani 1 1 d .
H12A H 1.2642 0.7011 0.8401 0.061 Uiso 1 1 calc R
H12B H 1.2533 0.7899 0.8022 0.061 Uiso 1 1 calc R
C28 C 1.2914(5) 0.4506(3) 0.8203(3) 0.0510(11) Uani 1 1 d .
C21 C 0.4072(5) 0.4068(4) 0.3510(4) 0.0749(17) Uani 1 1 d .
H21 H 0.3922 0.4487 0.4018 0.090 Uiso 1 1 calc R
C26 C 1.4551(6) 0.9725(4) 0.6063(4) 0.0785(16) Uani 1 1 d .
H26 H 1.5294 0.9686 0.5864 0.094 Uiso 1 1 calc R
C33 C 1.2755(5) 0.4387(3) 0.8991(3) 0.0603(12) Uani 1 1 d .
H33 H 1.2105 0.4643 0.9204 0.072 Uiso 1 1 calc R
C19 C 0.3179(5) 0.2888(4) 0.1942(4) 0.0759(17) Uani 1 1 d .
C23 C 1.2377(5) 0.9846(3) 0.6619(3) 0.0561(12) Uani 1 1 d .
H23 H 1.1615 0.9884 0.6797 0.067 Uiso 1 1 calc R
C13 C 1.1525(6) 0.7869(4) 0.8915(3) 0.0690(15) Uani 1 1 d .
H13A H 1.0998 0.8310 0.8716 0.104 Uiso 1 1 calc R
H13B H 1.2321 0.8249 0.9499 0.104 Uiso 1 1 calc R
H13C H 1.0943 0.7365 0.9022 0.104 Uiso 1 1 calc R
C10 C 0.8560(5) 0.6739(4) 0.4854(3) 0.0615(13) Uani 1 1 d .
H10A H 0.9257 0.7292 0.4886 0.074 Uiso 1 1 calc R
H10B H 0.8285 0.6209 0.4237 0.074 Uiso 1 1 calc R
C20 C 0.2960(5) 0.3503(4) 0.2675(4) 0.0813(18) Uani 1 1 d .
H20 H 0.2058 0.3541 0.2611 0.098 Uiso 1 1 calc R
C31 C 1.4461(6) 0.3529(4) 0.9172(4) 0.0688(15) Uani 1 1 d .
C24 C 1.3224(6) 1.0705(3) 0.6661(4) 0.0678(14) Uani 1 1 d .
H24 H 1.3044 1.1322 0.6872 0.081 Uiso 1 1 calc R
C30 C 1.4661(6) 0.3660(4) 0.8400(4) 0.0768(16) Uani 1 1 d .
H30 H 1.5330 0.3415 0.8205 0.092 Uiso 1 1 calc R
C29 C 1.3879(5) 0.4152(4) 0.7910(3) 0.0628(13) Uani 1 1 d .
H29 H 1.4010 0.4243 0.7378 0.075 Uiso 1 1 calc R
C27 C 1.3706(5) 0.8882(4) 0.6027(4) 0.0721(15) Uani 1 1 d .
H27 H 1.3865 0.8261 0.5797 0.087 Uiso 1 1 calc R
C32 C 1.3543(6) 0.3895(4) 0.9474(4) 0.0722(15) Uani 1 1 d .
H32 H 1.3434 0.3817 1.0016 0.087 Uiso 1 1 calc R
C14 C 0.8919(5) 0.3915(3) 0.6110(4) 0.0585(13) Uani 1 1 d .
H14A H 0.8764 0.3506 0.5460 0.070 Uiso 1 1 calc R
H14B H 0.9665 0.3755 0.6547 0.070 Uiso 1 1 calc R
C15 C 0.7623(6) 0.3657(5) 0.6288(5) 0.091(2) Uani 1 1 d .
H15A H 0.6866 0.3774 0.5832 0.137 Uiso 1 1 calc R
H15B H 0.7764 0.4067 0.6926 0.137 Uiso 1 1 calc R
H15C H 0.7400 0.2962 0.6220 0.137 Uiso 1 1 calc R
C25 C 1.4290(6) 1.0641(4) 0.6400(4) 0.0713(15) Uani 1 1 d .
C11 C 0.7328(7) 0.7084(5) 0.4908(5) 0.094(2) Uani 1 1 d .
H11A H 0.7072 0.7432 0.4469 0.141 Uiso 1 1 calc R
H11B H 0.7548 0.7528 0.5549 0.141 Uiso 1 1 calc R
H11C H 0.6561 0.6516 0.4740 0.141 Uiso 1 1 calc R
C1G C 0.9362(13) 0.4094(9) 0.9500(9) 0.150(3) Uiso 1 1 d .
C1H C 1.4507(12) 1.0087(7) 1.0692(8) 0.146(3) Uiso 1 1 d D
C1F C 1.4322(12) 1.0286(8) 0.9260(8) 0.154(3) Uiso 1 1 d .
H1F H 1.3878 1.0475 0.8748 0.185 Uiso 1 1 calc R
C1I C 1.3910(11) 1.0354(7) 0.9902(8) 0.143(3) Uiso 1 1 d .
H1I H 1.3136 1.0603 0.9868 0.171 Uiso 1 1 calc R
C1M C 1.1169(16) 0.5086(12) 1.0741(11) 0.198(5) Uiso 1 1 d .
H1M H 1.1996 0.5186 1.1250 0.237 Uiso 1 1 calc R
C1N C 1.0451(15) 0.4324(10) 1.0234(10) 0.169(4) Uiso 1 1 d .
H1N H 1.0706 0.3783 1.0383 0.203 Uiso 1 1 calc R
C1O C 1.428(2) 1.0071(16) 1.1469(14) 0.162(7) Uiso 0.50 1 d PD
H1OA H 1.4695 0.9599 1.1700 0.243 Uiso 0.50 1 calc PR
H1OB H 1.3286 0.9874 1.1313 0.243 Uiso 0.50 1 calc PR
H1OC H 1.4680 1.0728 1.1957 0.243 Uiso 0.50 1 calc PR
C1P C 0.855(3) 0.3335(18) 0.8856(17) 0.177(8) Uiso 0.50 1 d P
H1PA H 0.7751 0.3138 0.9002 0.265 Uiso 0.50 1 calc PR
H1PB H 0.9010 0.2808 0.8793 0.265 Uiso 0.50 1 calc PR
H1PC H 0.8258 0.3460 0.8265 0.265 Uiso 0.50 1 calc PR

loop_
_atom_site_aniso_label
_atom_site_aniso_U_11
_atom_site_aniso_U_22
_atom_site_aniso_U_33
_atom_site_aniso_U_23
_atom_site_aniso_U_13
_atom_site_aniso_U_12
Cl1 0.0485(9) 0.1635(17) 0.0737(11) -0.0251(10) -0.0037(7) 0.0172(9)
Cl3 0.1188(14) 0.0933(12) 0.1059(13) 0.0487(10) 0.0104(11) 0.0519(10)
Cl2 0.1071(13) 0.0715(10) 0.1730(18) 0.0474(11) 0.0814(13) 0.0012(8)
C3 0.038(2) 0.037(2) 0.044(2) 0.0107(17) 0.0193(18) 0.0086(16)
O3 0.0549(18) 0.082(2) 0.0529(19) 0.0361(16) 0.0273(15) 0.0302(16)
C4 0.030(2) 0.042(2) 0.049(2) 0.0087(18) 0.0187(18) 0.0061(16)
O1 0.0294(15) 0.078(2) 0.0460(18) -0.0076(15) 0.0136(13) 0.0073(13)
C5 0.040(2) 0.045(2) 0.046(2) 0.0145(18) 0.0244(19) 0.0135(17)
O2 0.0586(19) 0.0403(16) 0.084(2) 0.0179(15) 0.0405(17) 0.0133(13)
C6 0.035(2) 0.043(2) 0.046(2) 0.0080(18) 0.0208(18) 0.0052(16)
C1 0.032(2) 0.049(2) 0.037(2) 0.0029(18) 0.0151(17) 0.0051(16)
C2 0.037(2) 0.049(2) 0.045(2) 0.0130(18) 0.0199(18) 0.0136(17)
C8 0.043(2) 0.051(3) 0.060(3) 0.017(2) 0.023(2) 0.0134(18)
C16 0.039(2) 0.050(2) 0.046(2) 0.0002(19) 0.0177(19) 0.0076(18)
C7 0.039(2) 0.065(3) 0.043(2) 0.005(2) 0.0170(19) 0.0128(19)
C9 0.045(2) 0.050(2) 0.063(3) 0.023(2) 0.025(2) 0.0163(18)
C17 0.037(2) 0.088(4) 0.056(3) 0.002(3) 0.018(2) 0.009(2)
C18 0.046(3) 0.086(3) 0.048(3) -0.005(2) 0.016(2) 0.013(2)
C22 0.043(2) 0.051(3) 0.058(3) 0.018(2) 0.024(2) 0.0082(18)
C12 0.035(2) 0.059(3) 0.045(2) 0.0063(19) 0.0138(18) 0.0052(18)
C28 0.056(3) 0.048(2) 0.049(3) 0.0179(19) 0.017(2) 0.0175(19)
C21 0.038(3) 0.098(4) 0.063(3) -0.006(3) 0.019(2) 0.016(2)
C26 0.058(3) 0.086(4) 0.106(4) 0.037(3) 0.048(3) 0.016(3)
C33 0.073(3) 0.062(3) 0.052(3) 0.026(2) 0.023(2) 0.023(2)
C19 0.035(3) 0.095(4) 0.062(3) -0.008(3) 0.008(2) 0.012(2)
C23 0.055(3) 0.048(3) 0.071(3) 0.019(2) 0.033(2) 0.014(2)
C13 0.070(3) 0.069(3) 0.049(3) -0.002(2) 0.026(2) 0.001(2)
C10 0.062(3) 0.065(3) 0.056(3) 0.022(2) 0.018(2) 0.020(2)
C20 0.030(2) 0.106(4) 0.076(4) -0.007(3) 0.017(2) 0.013(2)
C31 0.087(4) 0.059(3) 0.056(3) 0.026(2) 0.013(3) 0.031(3)
C24 0.074(3) 0.038(2) 0.090(4) 0.018(2) 0.036(3) 0.010(2)
C30 0.068(3) 0.089(4) 0.074(4) 0.023(3) 0.023(3) 0.043(3)
C29 0.062(3) 0.084(3) 0.042(3) 0.016(2) 0.020(2) 0.030(3)
C27 0.064(3) 0.056(3) 0.102(4) 0.022(3) 0.046(3) 0.014(2)
C32 0.090(4) 0.067(3) 0.053(3) 0.026(2) 0.019(3) 0.013(3)
C14 0.062(3) 0.042(2) 0.062(3) 0.009(2) 0.027(2) -0.001(2)
C15 0.080(4) 0.087(4) 0.104(5) 0.032(3) 0.048(4) -0.010(3)
C25 0.074(4) 0.048(3) 0.094(4) 0.020(3) 0.045(3) 0.004(2)
C11 0.078(4) 0.099(4) 0.103(5) 0.039(3) 0.017(3) 0.048(3)

loop_
_atom_type_symbol
_atom_type_description
_atom_type_scat_dispersion_real
_atom_type_scat_dispersion_imag
_atom_type_scat_source
C C 0.0033 0.0016 'International Tables Vol C Tables 4.2.6.8 and 6.1.1.4'
H H 0.0000 0.0000 'International Tables Vol C Tables 4.2.6.8 and 6.1.1.4'
O O 0.0106 0.0060 'International Tables Vol C Tables 4.2.6.8 and 6.1.1.4'
Cl Cl 0.1484 0.1585 'International Tables Vol C Tables 4.2.6.8 and 6.1.1.4'

loop_
_geom_angle_atom_site_label_1
_geom_angle_atom_site_label_2
_geom_angle_atom_site_label_3
_geom_angle
_geom_angle_site_symmetry_3
C4 C3 C2 121.2(3) .
C4 C3 C8 118.8(3) .
C2 C3 C8 119.6(4) .
C28 O3 C9 118.9(4) .
C3 C4 C5 119.0(3) .
C3 C4 C12 121.1(4) .
C5 C4 C12 119.8(4) .
C16 O1 C7 117.3(3) .
C4 C5 C9 118.9(3) .
C6 C5 C4 120.2(4) .
C6 C5 C9 120.6(4) .
C22 O2 C8 118.0(3) .
C5 C6 C14 119.3(4) .
C1 C6 C5 119.5(4) .
C1 C6 C14 121.2(4) .
C6 C1 C2 121.1(3) .
C6 C1 C7 119.6(4) .
C2 C1 C7 119.1(4) .
C3 C2 C1 118.9(4) .
C3 C2 C10 120.0(4) .
C1 C2 C10 121.1(4) .
O2 C8 C3 105.1(3) .
C17 C16 O1 124.6(4) .
C21 C16 O1 116.1(4) .
C21 C16 C17 119.2(4) .
O1 C7 C1 110.4(3) .
O3 C9 C5 106.5(4) .
C16 C17 C18 119.9(4) .
C19 C18 C17 120.5(4) .
C23 C22 O2 125.6(4) .
C27 C22 O2 114.5(4) .
C27 C22 C23 119.9(4) .
C13 C12 C4 114.5(4) .
C33 C28 O3 125.3(4) .
C29 C28 O3 115.2(4) .
C29 C28 C33 119.6(5) .
C16 C21 C20 120.5(5) .
C27 C26 C25 119.1(5) .
C28 C33 C32 120.2(5) .
C18 C19 Cl1 119.1(4) .
C18 C19 C20 120.2(4) .
C20 C19 Cl1 120.6(4) .
C22 C23 C24 120.8(5) .
C11 C10 C2 113.8(5) .
C19 C20 C21 119.6(5) .
C30 C31 Cl3 118.6(5) .
C32 C31 Cl3 120.6(5) .
C32 C31 C30 120.8(5) .
C25 C24 C23 119.1(5) .
C31 C30 C29 119.9(5) .
C28 C29 C30 119.5(5) .
C22 C27 C26 119.9(5) .
C31 C32 C33 120.0(5) .
C15 C14 C6 112.7(4) .
C26 C25 Cl2 118.9(4) .
C24 C25 Cl2 119.9(4) .
C24 C25 C26 121.1(4) .
C1N C1G C1M 118.2(12) 2_767
C1P C1G C1M 104.2(18) 2_767
C1P C1G C1N 137.6(18) .
C1I C1H C1F 117.2(11) 2_877
C1O C1H C1F 105.4(15) 2_877
C1O C1H C1I 137.4(16) .
C1I C1F C1H 118.0(12) 2_877
C1F C1I C1H 124.8(12) .
C1N C1M C1G 111.9(15) 2_767
C1M C1N C1G 129.8(16) .

loop_
_geom_bond_atom_site_label_1
_geom_bond_atom_site_label_2
_geom_bond_distance
_geom_bond_site_symmetry_2
Cl1 C19 1.733(5) .
Cl3 C31 1.731(5) .
Cl2 C25 1.722(5) .
C3 C4 1.385(6) .
C3 C2 1.389(5) .
C3 C8 1.495(6) .
O3 C9 1.403(5) .
O3 C28 1.359(5) .
C4 C5 1.399(5) .
C4 C12 1.500(5) .
O1 C16 1.362(5) .
O1 C7 1.387(5) .
C5 C6 1.395(5) .
C5 C9 1.477(6) .
O2 C8 1.416(5) .
O2 C22 1.355(5) .
C6 C1 1.380(6) .
C6 C14 1.495(6) .
C1 C2 1.390(6) .
C1 C7 1.488(5) .
C2 C10 1.502(6) .
C16 C17 1.350(6) .
C16 C21 1.343(6) .
C17 C18 1.369(6) .
C18 C19 1.321(7) .
C22 C23 1.349(6) .
C22 C27 1.347(7) .
C12 C13 1.481(6) .
C28 C33 1.355(7) .
C28 C29 1.350(6) .
C21 C20 1.366(7) .
C26 C27 1.361(7) .
C26 C25 1.384(8) .
C33 C32 1.361(7) .
C19 C20 1.349(7) .
C23 C24 1.377(6) .
C10 C11 1.472(8) .
C31 C30 1.353(8) .
C31 C32 1.318(8) .
C24 C25 1.314(7) .
C30 C29 1.364(7) .
C14 C15 1.482(7) .
C1G C1M 1.477(16) 2_767
C1G C1N 1.252(13) .
C1G C1P 1.21(2) .
C1H C1F 1.404(14) 2_877
C1H C1I 1.390(13) .
C1H C1O 1.324(15) .
C1F C1H 1.404(14) 2_877
C1F C1I 1.204(12) .
C1M C1G 1.477(16) 2_767
C1M C1N 1.128(14) .

loop_
_platon_squeeze_void_nr
_platon_squeeze_void_average_x
_platon_squeeze_void_average_y
_platon_squeeze_void_average_z
_platon_squeeze_void_volume
_platon_squeeze_void_count_electrons
_platon_squeeze_void_content
1 0.000 0.000 -0.003 430 54 ' '
